data_4036066
loop_
_publ_author_name
'Atmuri, N. D. Prasad'
'Lubell, William D.'

_publ_section_title
;
 Stereo- and regiochemical transannular cyclization of a common
 hexahydro-1H-azonine to afford three different indolizidinone dipeptide
 mimetics.
;
_journal_name_full 'The Journal of organic chemistry'
_journal_paper_doi 10.1021/acs.joc.9b01861
_journal_year 2019
_chemical_absolute_configuration ad
_chemical_formula_moiety 'C18 H17 I N2 O5'
_chemical_formula_sum 'C18 H17 I N2 O5'
_chemical_formula_weight 468.23
_space_group_crystal_system monoclinic
_space_group_IT_number 4
_space_group_name_Hall 'P 2yb'
_space_group_name_H-M_alt 'P 1 21 1'
_atom_sites_solution_hydrogens geom
_atom_sites_solution_primary dual
_audit_creation_date 2018-11-14
_audit_creation_method
;
Olex2 1.2
(compiled 2018.05.29 svn.r3508 for OlexSys, GUI svn.r5506)
;
_cell_angle_alpha 90
_cell_angle_beta 92.1070(10)
_cell_angle_gamma 90
_cell_formula_units_Z 2
_cell_length_a 8.4719(2)
_cell_length_b 11.2069(3)
_cell_length_c 9.3465(3)
_cell_measurement_reflns_used 9884
_cell_measurement_temperature 150
_cell_measurement_theta_max 54.949
_cell_measurement_theta_min 4.119
_cell_volume 886.79(4)
_computing_cell_refinement
'SAINT (2013) V8.37A; Integration Software for Single Crystal Data. Bruker AXS Inc., Madison, WI 53719-1173.'
_computing_data_collection
;
APEX 2 (2013) Bruker AXS Inc., Madison, WI 53719-1173.
;
_computing_data_reduction
'SAINT (2013) V8.37A; Integration Software for Single Crystal Data. Bruker AXS Inc., Madison, WI 53719-1173.'
_computing_molecular_graphics 'Olex2 (Dolomanov et al., 2009)'
_computing_publication_material 'Olex2 (Dolomanov et al., 2009)'
_computing_structure_refinement 'XL (Sheldrick, 2008)'
_computing_structure_solution 'XT (Sheldrick, 2015)'
_diffrn_ambient_temperature 150
_diffrn_detector 'CMOS Area detector'
_diffrn_detector_area_resol_mean 10.24
_diffrn_detector_type 'Bruker Photon 100 CMOS Detector'
_diffrn_measured_fraction_theta_full 1.000
_diffrn_measured_fraction_theta_max 0.999
_diffrn_measurement_device 'k-geometry diffractometer'
_diffrn_measurement_device_type 'Bruker Venture Metaljet'
_diffrn_measurement_method '\w and \f scans'
_diffrn_radiation_collimation 'Focusing mirrors'
_diffrn_radiation_monochromator 'Helios MX Mirror Optics'
_diffrn_radiation_probe x-ray
_diffrn_radiation_type GaK\a
_diffrn_radiation_wavelength 1.34139
_diffrn_reflns_av_R_equivalents 0.0316
_diffrn_reflns_av_unetI/netI 0.0260
_diffrn_reflns_Laue_measured_fraction_full 1.000
_diffrn_reflns_Laue_measured_fraction_max 0.999
_diffrn_reflns_limit_h_max 10
_diffrn_reflns_limit_h_min -10
_diffrn_reflns_limit_k_max 12
_diffrn_reflns_limit_k_min -13
_diffrn_reflns_limit_l_max 11
_diffrn_reflns_limit_l_min -11
_diffrn_reflns_number 14061
_diffrn_reflns_point_group_measured_fraction_full 0.986
_diffrn_reflns_point_group_measured_fraction_max 0.982
_diffrn_reflns_theta_full 53.594
_diffrn_reflns_theta_max 54.924
_diffrn_reflns_theta_min 4.118
_diffrn_source 'Metal Jet'
_diffrn_source_target Ga
_diffrn_source_type 'Gallium Liquid Metal Jet Source'
_exptl_absorpt_coefficient_mu 9.919
_exptl_absorpt_correction_T_max 0.3027
_exptl_absorpt_correction_T_min 0.1605
_exptl_absorpt_correction_type multi-scan
_exptl_absorpt_process_details
'SADABS-2016/2 (Bruker,2016/2) was used for absorption correction. wR2(int) was 0.0999 before and 0.0501 after correction. The Ratio of minimum to maximum transmission is 0.5302. The \l/2 correction factor is Not present.'
_exptl_crystal_colour 'clear light colourless'
_exptl_crystal_colour_lustre clear
_exptl_crystal_colour_modifier light
_exptl_crystal_colour_primary colourless
_exptl_crystal_density_diffrn 1.754
_exptl_crystal_description Block
_exptl_crystal_F_000 464
_exptl_crystal_size_max 0.11
_exptl_crystal_size_mid 0.09
_exptl_crystal_size_min 0.07
_refine_diff_density_max 0.697
_refine_diff_density_min -1.334
_refine_diff_density_rms 0.090
_refine_ls_abs_structure_details
;
 Classical Flack method preferred over Parsons because s.u. lower.
;
_refine_ls_abs_structure_Flack -0.021(17)
_refine_ls_extinction_method none
_refine_ls_goodness_of_fit_ref 1.065
_refine_ls_hydrogen_treatment constr
_refine_ls_matrix_type full
_refine_ls_number_parameters 236
_refine_ls_number_reflns 3320
_refine_ls_number_restraints 1
_refine_ls_restrained_S_all 1.064
_refine_ls_R_factor_all 0.0507
_refine_ls_R_factor_gt 0.0476
_refine_ls_shift/su_max 0.000
_refine_ls_shift/su_mean 0.000
_refine_ls_structure_factor_coef Fsqd
_refine_ls_weighting_details 'w=1/[\s^2^(Fo^2^)+(0.0801P)^2^+2.3019P] where P=(Fo^2^+2Fc^2^)/3'
_refine_ls_weighting_scheme calc
_refine_ls_wR_factor_gt 0.1195
_refine_ls_wR_factor_ref 0.1231
_reflns_Friedel_coverage 0.862
_reflns_Friedel_fraction_full 0.971
_reflns_Friedel_fraction_max 0.962
_reflns_number_gt 3137
_reflns_number_total 3320
_reflns_threshold_expression 'I > 2\s(I)'
_cod_data_source_file jo9b01861_si_003.cif
_cod_data_source_block lub1292
_cod_depositor_comments
;
The following automatic conversions were performed:

data item '_diffrn_radiation_probe' value 'X-ray' was changed to
'x-ray' in accordance with the
/home/data/users/saulius/crontab/automatic-downloads/rss-feeds/ACS/lib/dictionaries/cif_core.dic
dictionary named 'cif_core.dic' version 2.4.2 last updated on
2011-04-26.

Automatic conversion script
Id: cif_fix_values 6909 2019-04-08 15:41:33Z antanas 
;
_cod_database_code 4036066
_shelx_shelxl_version_number 2018/3
_shelx_space_group_comment
;
The symmetry employed for this shelxl refinement is uniquely defined
by the following loop, which should always be used as a source of
symmetry information in preference to the above space-group names.
They are only intended as comments.
;
_shelx_estimated_absorpt_t_max 0.544
_shelx_estimated_absorpt_t_min 0.408
_olex2_refinement_description
;
1. Fixed Uiso
 At 1.2 times of:
  All C(H) groups, All C(H,H) groups
 At 1.5 times of:
  All C(H,H,H) groups
2.a Ternary CH refined with riding coordinates:
 C9(H9), C11(H11), C12(H12), C16(H16)
2.b Secondary CH2 refined with riding coordinates:
 C10(H10A,H10B), C14(H14A,H14B), C15(H15A,H15B)
2.c Aromatic/amide H refined with riding coordinates:
 C3(H3), C4(H4), C5(H5), C6(H6)
2.d Idealised Me refined as rotating group:
 C18(H18A,H18B,H18C)
;
_olex2_exptl_crystal_mounting_method 'mounted on a cryoloop'
_olex2_submission_special_instructions 'No special instructions were received'

loop_
_space_group_symop_operation_xyz
'x, y, z'
'-x, y+1/2, -z'

loop_
_atom_site_label
_atom_site_type_symbol
_atom_site_fract_x
_atom_site_fract_y
_atom_site_fract_z
_atom_site_U_iso_or_equiv
_atom_site_adp_type
_atom_site_occupancy
_atom_site_site_symmetry_order
_atom_site_calc_flag
_atom_site_refinement_flags_posn
I1 I 0.21551(6) 0.34208(7) 0.10343(5) 0.0387(2) Uani 1 1 d .
O1 O 0.7524(9) 0.2679(6) 0.3010(8) 0.0373(16) Uani 1 1 d .
O2 O 0.6544(8) 0.6293(6) 0.5079(7) 0.0322(15) Uani 1 1 d .
O3 O 0.6546(8) 0.6354(6) 0.1734(7) 0.0302(14) Uani 1 1 d .
O4 O 0.4395(8) 0.8491(11) 0.3265(6) 0.0386(15) Uani 1 1 d .
O5 O 0.4575(11) 0.9452(7) 0.1150(8) 0.0422(18) Uani 1 1 d .
N1 N 0.6744(8) 0.4540(7) 0.3783(8) 0.0245(15) Uani 1 1 d .
N2 N 0.3874(9) 0.6356(7) 0.1816(8) 0.0257(16) Uani 1 1 d .
C1 C 0.7697(9) 0.3521(17) 0.3792(8) 0.029(2) Uani 1 1 d .
C2 C 0.8942(10) 0.3740(8) 0.4953(10) 0.028(2) Uani 1 1 d .
C3 C 1.0192(12) 0.3037(9) 0.5410(11) 0.033(2) Uani 1 1 d .
H3 H 1.037507 0.228197 0.498512 0.040 Uiso 1 1 calc R
C4 C 1.1187(10) 0.3473(15) 0.6524(9) 0.036(2) Uani 1 1 d .
H4 H 1.207609 0.301806 0.684957 0.043 Uiso 1 1 calc R
C5 C 1.0875(12) 0.4568(11) 0.7152(10) 0.037(2) Uani 1 1 d .
H5 H 1.155441 0.484341 0.791343 0.045 Uiso 1 1 calc R
C6 C 0.9581(12) 0.5284(9) 0.6696(10) 0.034(2) Uani 1 1 d .
H6 H 0.937043 0.603209 0.712845 0.040 Uiso 1 1 calc R
C7 C 0.8637(11) 0.4834(8) 0.5584(9) 0.0258(18) Uani 1 1 d .
C8 C 0.7206(11) 0.5360(9) 0.4854(9) 0.0271(18) Uani 1 1 d .
C9 C 0.5322(10) 0.4671(8) 0.2866(9) 0.0249(18) Uani 1 1 d .
H9 H 0.537260 0.405063 0.210088 0.030 Uiso 1 1 calc R
C10 C 0.3849(10) 0.4409(10) 0.3715(10) 0.031(2) Uani 1 1 d .
H10A H 0.384782 0.355771 0.399856 0.037 Uiso 1 1 calc R
H10B H 0.387315 0.489753 0.459744 0.037 Uiso 1 1 calc R
C11 C 0.2348(12) 0.4686(10) 0.2823(10) 0.033(2) Uani 1 1 d .
H11 H 0.142356 0.455928 0.344122 0.040 Uiso 1 1 calc R
C12 C 0.2359(11) 0.5974(9) 0.2375(9) 0.0292(19) Uani 1 1 d .
H12 H 0.218259 0.645992 0.325247 0.035 Uiso 1 1 calc R
C13 C 0.5324(12) 0.5897(9) 0.2117(10) 0.026(2) Uani 1 1 d .
C14 C 0.1182(12) 0.6419(10) 0.1213(11) 0.035(2) Uani 1 1 d .
H14A H 0.012292 0.653902 0.160162 0.042 Uiso 1 1 calc R
H14B H 0.109651 0.584823 0.040466 0.042 Uiso 1 1 calc R
C15 C 0.1898(13) 0.7613(10) 0.0736(12) 0.037(2) Uani 1 1 d .
H15A H 0.145968 0.828652 0.128085 0.044 Uiso 1 1 calc R
H15B H 0.167672 0.775031 -0.029825 0.044 Uiso 1 1 calc R
C16 C 0.3708(12) 0.7485(9) 0.1062(10) 0.028(2) Uani 1 1 d .
H16 H 0.428766 0.745968 0.014967 0.034 Uiso 1 1 calc R
C17 C 0.4292(10) 0.8499(14) 0.1977(8) 0.0293(18) Uani 1 1 d .
C18 C 0.5045(19) 1.0552(12) 0.1880(15) 0.052(3) Uani 1 1 d .
H18A H 0.543787 1.036711 0.285370 0.079 Uiso 1 1 calc GR
H18B H 0.413215 1.108632 0.192182 0.079 Uiso 1 1 calc GR
H18C H 0.588097 1.094233 0.135357 0.079 Uiso 1 1 calc GR

loop_
_atom_site_aniso_label
_atom_site_aniso_U_11
_atom_site_aniso_U_22
_atom_site_aniso_U_33
_atom_site_aniso_U_23
_atom_site_aniso_U_13
_atom_site_aniso_U_12
I1 0.0365(3) 0.0334(3) 0.0447(3) 0.0023(4) -0.0166(2) -0.0068(4)
O1 0.040(4) 0.030(4) 0.041(4) -0.013(3) -0.011(3) 0.004(3)
O2 0.038(4) 0.023(4) 0.035(3) -0.004(3) -0.007(3) 0.008(3)
O3 0.028(3) 0.030(4) 0.032(3) 0.003(3) -0.003(3) -0.003(3)
O4 0.048(3) 0.037(4) 0.030(3) 0.000(4) -0.006(2) 0.000(5)
O5 0.068(5) 0.026(4) 0.033(4) 0.002(3) 0.008(4) 0.003(4)
N1 0.021(3) 0.023(4) 0.029(4) -0.001(3) -0.008(3) 0.000(3)
N2 0.026(4) 0.022(4) 0.029(4) 0.002(3) -0.005(3) 0.004(3)
C1 0.026(4) 0.031(7) 0.029(4) 0.001(5) 0.001(3) -0.002(5)
C2 0.022(4) 0.034(7) 0.027(4) 0.003(3) -0.005(3) -0.001(3)
C3 0.027(4) 0.033(6) 0.038(5) 0.008(4) 0.000(4) 0.000(3)
C4 0.026(4) 0.045(5) 0.038(4) 0.014(7) -0.004(3) 0.000(6)
C5 0.036(5) 0.048(6) 0.026(4) 0.007(4) -0.014(4) -0.005(5)
C6 0.042(5) 0.029(5) 0.029(4) 0.006(4) -0.009(4) -0.006(4)
C7 0.026(4) 0.023(5) 0.028(4) 0.003(3) -0.004(3) 0.004(4)
C8 0.027(4) 0.028(5) 0.026(4) 0.006(4) -0.005(3) 0.000(4)
C9 0.027(4) 0.022(5) 0.025(4) 0.001(3) -0.009(3) 0.002(4)
C10 0.024(4) 0.039(5) 0.028(4) 0.006(4) -0.008(3) -0.003(4)
C11 0.029(5) 0.039(6) 0.031(4) 0.004(4) -0.002(4) -0.003(4)
C12 0.025(4) 0.034(5) 0.028(4) -0.002(4) 0.000(4) 0.000(4)
C13 0.026(5) 0.028(6) 0.022(4) 0.000(4) -0.003(3) 0.003(4)
C14 0.028(5) 0.038(6) 0.037(5) 0.002(4) -0.010(4) 0.007(4)
C15 0.035(5) 0.034(6) 0.041(5) -0.001(4) -0.014(4) 0.008(4)
C16 0.033(5) 0.023(5) 0.027(4) 0.002(4) -0.004(4) 0.001(4)
C17 0.028(4) 0.033(5) 0.027(3) 0.001(5) -0.001(3) 0.009(5)
C18 0.077(10) 0.026(6) 0.055(8) 0.000(5) 0.010(7) -0.004(6)

loop_
_atom_type_symbol
_atom_type_description
_atom_type_scat_dispersion_real
_atom_type_scat_dispersion_imag
_atom_type_scat_source
C C 0.0137 0.0067 'International Tables Vol C Tables 4.2.6.8 and 6.1.1.4'
H H 0.0000 0.0000 'International Tables Vol C Tables 4.2.6.8 and 6.1.1.4'
I I 0.0030 5.4349 'International Tables Vol C Tables 4.2.6.8 and 6.1.1.4'
N N 0.0241 0.0134 'International Tables Vol C Tables 4.2.6.8 and 6.1.1.4'
O O 0.0389 0.0241 'International Tables Vol C Tables 4.2.6.8 and 6.1.1.4'

loop_
_geom_angle_atom_site_label_1
_geom_angle_atom_site_label_2
_geom_angle_atom_site_label_3
_geom_angle
C17 O5 C18 117.0(9)
C1 N1 C8 112.6(8)
C1 N1 C9 123.3(8)
C8 N1 C9 123.7(7)
C13 N2 C12 127.9(7)
C13 N2 C16 120.3(8)
C16 N2 C12 110.9(8)
O1 C1 N1 125.6(8)
O1 C1 C2 129.4(12)
N1 C1 C2 105.1(12)
C3 C2 C1 129.9(10)
C3 C2 C7 121.8(9)
C7 C2 C1 108.3(10)
C2 C3 C4 117.8(11)
C5 C4 C3 120.1(10)
C4 C5 C6 122.1(9)
C7 C6 C5 116.1(10)
C2 C7 C8 108.4(8)
C6 C7 C2 122.0(9)
C6 C7 C8 129.6(9)
O2 C8 N1 124.8(8)
O2 C8 C7 129.6(9)
N1 C8 C7 105.6(8)
N1 C9 C10 110.3(7)
N1 C9 C13 110.0(7)
C10 C9 C13 114.9(8)
C11 C10 C9 110.9(7)
C10 C11 I1 108.7(7)
C12 C11 I1 114.2(6)
C12 C11 C10 109.5(8)
N2 C12 C11 113.2(8)
N2 C12 C14 102.0(7)
C11 C12 C14 120.0(9)
O3 C13 N2 123.6(9)
O3 C13 C9 121.5(9)
N2 C13 C9 114.7(8)
C12 C14 C15 103.6(8)
C14 C15 C16 104.9(8)
N2 C16 C15 104.6(8)
N2 C16 C17 111.1(8)
C17 C16 C15 110.1(9)
O4 C17 O5 124.9(13)
O4 C17 C16 125.2(12)
O5 C17 C16 109.7(7)

loop_
_geom_bond_atom_site_label_1
_geom_bond_atom_site_label_2
_geom_bond_distance
I1 C11 2.194(10)
O1 C1 1.199(18)
O2 C8 1.209(12)
O3 C13 1.221(12)
O4 C17 1.204(10)
O5 C17 1.345(15)
O5 C18 1.457(16)
N1 C1 1.398(18)
N1 C8 1.404(12)
N1 C9 1.460(11)
N2 C12 1.468(12)
N2 C13 1.352(12)
N2 C16 1.453(12)
C1 C2 1.505(12)
C2 C3 1.375(13)
C2 C7 1.389(13)
C3 C4 1.403(15)
C4 C5 1.39(2)
C5 C6 1.412(15)
C6 C7 1.383(13)
C7 C8 1.490(12)
C9 C10 1.531(12)
C9 C13 1.541(13)
C10 C11 1.527(13)
C11 C12 1.503(15)
C12 C14 1.531(13)
C14 C15 1.542(16)
C15 C16 1.559(14)
C16 C17 1.495(16)

loop_
_geom_torsion_atom_site_label_1
_geom_torsion_atom_site_label_2
_geom_torsion_atom_site_label_3
_geom_torsion_atom_site_label_4
_geom_torsion
I1 C11 C12 N2 -76.0(9)
I1 C11 C12 C14 44.5(11)
O1 C1 C2 C3 0.1(18)
O1 C1 C2 C7 -178.9(10)
N1 C1 C2 C3 -179.1(9)
N1 C1 C2 C7 1.8(10)
N1 C9 C10 C11 173.2(8)
N1 C9 C13 O3 35.2(12)
N1 C9 C13 N2 -150.3(8)
N2 C12 C14 C15 -36.6(9)
N2 C16 C17 O4 -23.1(14)
N2 C16 C17 O5 161.5(8)
C1 N1 C8 O2 -178.3(9)
C1 N1 C8 C7 2.4(10)
C1 N1 C9 C10 99.6(10)
C1 N1 C9 C13 -132.7(9)
C1 C2 C3 C4 179.6(9)
C1 C2 C7 C6 179.9(9)
C1 C2 C7 C8 -0.4(10)
C2 C3 C4 C5 1.5(14)
C2 C7 C8 O2 179.6(9)
C2 C7 C8 N1 -1.1(10)
C3 C2 C7 C6 0.7(14)
C3 C2 C7 C8 -179.6(9)
C3 C4 C5 C6 -0.8(15)
C4 C5 C6 C7 0.0(14)
C5 C6 C7 C2 0.1(14)
C5 C6 C7 C8 -179.6(9)
C6 C7 C8 O2 -0.7(17)
C6 C7 C8 N1 178.5(9)
C7 C2 C3 C4 -1.5(14)
C8 N1 C1 O1 178.1(10)
C8 N1 C1 C2 -2.7(10)
C8 N1 C9 C10 -73.2(11)
C8 N1 C9 C13 54.6(11)
C9 N1 C1 O1 4.6(15)
C9 N1 C1 C2 -176.1(8)
C9 N1 C8 O2 -4.8(14)
C9 N1 C8 C7 175.9(8)
C9 C10 C11 I1 67.0(9)
C9 C10 C11 C12 -58.4(11)
C10 C9 C13 O3 160.4(8)
C10 C9 C13 N2 -25.1(11)
C10 C11 C12 N2 46.2(10)
C10 C11 C12 C14 166.7(8)
C11 C12 C14 C15 -162.6(8)
C12 N2 C13 O3 -171.2(9)
C12 N2 C13 C9 14.4(13)
C12 N2 C16 C15 -17.9(10)
C12 N2 C16 C17 100.9(9)
C12 C14 C15 C16 26.6(10)
C13 N2 C12 C11 -26.1(13)
C13 N2 C12 C14 -156.4(9)
C13 N2 C16 C15 172.3(8)
C13 N2 C16 C17 -68.9(11)
C13 C9 C10 C11 48.2(11)
C14 C15 C16 N2 -6.4(10)
C14 C15 C16 C17 -125.8(9)
C15 C16 C17 O4 92.4(12)
C15 C16 C17 O5 -83.1(10)
C16 N2 C12 C11 165.1(8)
C16 N2 C12 C14 34.8(10)
C16 N2 C13 O3 -3.3(14)
C16 N2 C13 C9 -177.7(8)
C18 O5 C17 O4 0.2(15)
C18 O5 C17 C16 175.7(10)
